data_4062676
_journal_name_full Organometallics
_journal_paper_doi 10.1021/om0400548
_journal_year 2004
_chemical_formula_sum 'C21 H25 B F3 N7 O6 S W'
_chemical_formula_weight 755.20
_space_group_IT_number 14
_symmetry_cell_setting monoclinic
_symmetry_space_group_name_Hall '-P 2yn'
_symmetry_space_group_name_H-M 'P 1 21/n 1'
_cell_angle_alpha 90.00
_cell_angle_beta 104.087(2)
_cell_angle_gamma 90.00
_cell_formula_units_Z 4
_cell_length_a 14.2114(17)
_cell_length_b 14.0071(17)
_cell_length_c 14.5748(18)
_cell_measurement_temperature 293(2)
_cell_volume 2814.0(6)
_diffrn_ambient_temperature 293(2)
_exptl_crystal_density_diffrn 1.783
_cod_original_sg_symbol_H-M 'P 21/n'
_cod_database_code 4062676

loop_
_symmetry_equiv_pos_as_xyz
'x, y, z'
'-x+1/2, y+1/2, -z+1/2'
'-x, -y, -z'
'x-1/2, -y-1/2, z-1/2'

loop_
_atom_site_label
_atom_site_type_symbol
_atom_site_fract_x
_atom_site_fract_y
_atom_site_fract_z
_atom_site_U_iso_or_equiv
_atom_site_adp_type
_atom_site_occupancy
_atom_site_symmetry_multiplicity
_atom_site_calc_flag
_atom_site_refinement_flags
_atom_site_disorder_assembly
_atom_site_disorder_group
C1 C 0.3880(6) 0.1174(5) 1.0938(5) 0.0605(19) Uani 1 1 d . . .
C2 C 0.2707(5) 0.2251(5) 1.1162(5) 0.0558(17) Uani 1 1 d . . .
C3 C 0.2586(4) 0.2851(5) 0.9626(5) 0.0482(15) Uani 1 1 d . . .
C4 C 0.0755(5) 0.0950(5) 1.0859(5) 0.0530(16) Uani 1 1 d . . .
C5 C -0.0063(5) 0.0799(6) 1.1281(6) 0.084(3) Uani 1 1 d . . .
H5B H 0.0062 0.1109 1.1886 0.126 Uiso 1 1 calc R . .
H5A H -0.0149 0.0127 1.1361 0.126 Uiso 1 1 calc R . .
H5C H -0.0640 0.1060 1.0874 0.126 Uiso 1 1 calc R . .
C6 C 0.3301(8) 0.0514(8) 0.4018(8) 0.103(3) Uani 1 1 d . . .
C11 C 0.4891(5) 0.2717(5) 0.9836(5) 0.0644(19) Uani 1 1 d . . .
H11A H 0.4400 0.3136 0.9956 0.097 Uiso 1 1 calc R . .
H11B H 0.5373 0.3085 0.9632 0.097 Uiso 1 1 calc R . .
H11C H 0.5190 0.2379 1.0405 0.097 Uiso 1 1 calc R . .
C12 C 0.4441(4) 0.2021(4) 0.9082(4) 0.0456(15) Uani 1 1 d . . .
C13 C 0.4741(5) 0.1789(5) 0.8271(5) 0.0534(17) Uani 1 1 d . . .
H13 H 0.5268 0.2045 0.8083 0.064 Uiso 1 1 calc R . .
C14 C 0.4120(5) 0.1120(5) 0.7807(4) 0.0482(15) Uani 1 1 d . . .
C15 C 0.4106(5) 0.0630(6) 0.6890(5) 0.071(2) Uani 1 1 d . . .
H15A H 0.4162 -0.0047 0.6991 0.106 Uiso 1 1 calc R . .
H15B H 0.4641 0.0852 0.6652 0.106 Uiso 1 1 calc R . .
H15C H 0.3508 0.0771 0.6439 0.106 Uiso 1 1 calc R . .
C21 C 0.0210(5) 0.2527(5) 0.8889(5) 0.073(2) Uani 1 1 d . . .
H21A H 0.0701 0.2724 0.9433 0.110 Uiso 1 1 calc R . .
H21B H -0.0325 0.2253 0.9091 0.110 Uiso 1 1 calc R . .
H21C H -0.0011 0.3071 0.8494 0.110 Uiso 1 1 calc R . .
C22 C 0.0622(4) 0.1802(4) 0.8344(5) 0.0476(15) Uani 1 1 d . . .
C23 C 0.0204(4) 0.1426(4) 0.7454(4) 0.0509(15) Uani 1 1 d . . .
H23 H -0.0406 0.1574 0.7078 0.061 Uiso 1 1 calc R . .
C24 C 0.0845(4) 0.0808(4) 0.7238(4) 0.0413(14) Uani 1 1 d . . .
C25 C 0.0756(5) 0.0193(5) 0.6377(4) 0.0581(18) Uani 1 1 d . . .
H25A H 0.1278 0.0334 0.6086 0.087 Uiso 1 1 calc R . .
H25B H 0.0148 0.0318 0.5936 0.087 Uiso 1 1 calc R . .
H25C H 0.0787 -0.0467 0.6559 0.087 Uiso 1 1 calc R . .
C31 C 0.2662(6) -0.0791(5) 1.1400(5) 0.070(2) Uani 1 1 d . . .
H31A H 0.3162 -0.0358 1.1711 0.104 Uiso 1 1 calc R . .
H31B H 0.2785 -0.1412 1.1682 0.104 Uiso 1 1 calc R . .
H31C H 0.2045 -0.0563 1.1466 0.104 Uiso 1 1 calc R . .
C32 C 0.2654(5) -0.0851(4) 1.0389(5) 0.0480(15) Uani 1 1 d . . .
C33 C 0.2696(5) -0.1677(4) 0.9864(5) 0.0558(18) Uani 1 1 d . . .
H33 H 0.2717 -0.2302 1.0086 0.067 Uiso 1 1 calc R . .
C34 C 0.2702(4) -0.1402(4) 0.8968(4) 0.0466(14) Uani 1 1 d . . .
C35 C 0.2743(5) -0.2010(4) 0.8135(5) 0.0636(19) Uani 1 1 d . . .
H35A H 0.2197 -0.1868 0.7620 0.095 Uiso 1 1 calc R . .
H35B H 0.2724 -0.2672 0.8304 0.095 Uiso 1 1 calc R . .
H35C H 0.3333 -0.1882 0.7948 0.095 Uiso 1 1 calc R . .
B1 B 0.2595(5) 0.0230(5) 0.8096(5) 0.0403(15) Uani 1 1 d . . .
N1 N 0.1386(4) 0.1095(4) 1.0537(4) 0.0465(12) Uani 1 1 d . . .
N11 N 0.3645(3) 0.1508(3) 0.9094(3) 0.0414(11) Uani 1 1 d . . .
N12 N 0.3452(3) 0.0934(3) 0.8298(3) 0.0394(11) Uani 1 1 d . . .
N21 N 0.1505(3) 0.1406(3) 0.8655(3) 0.0410(11) Uani 1 1 d . . .
N22 N 0.1639(3) 0.0794(3) 0.7961(3) 0.0377(11) Uani 1 1 d . . .
N31 N 0.2637(3) -0.0092(4) 0.9813(3) 0.0423(12) Uani 1 1 d . . .
N32 N 0.2673(3) -0.0439(3) 0.8940(3) 0.0384(11) Uani 1 1 d . . .
O1 O 0.4605(4) 0.0972(4) 1.1432(4) 0.0906(19) Uani 1 1 d . . .
O2 O 0.2761(4) 0.2682(4) 1.1844(4) 0.0880(18) Uani 1 1 d . . .
O3 O 0.2548(4) 0.3603(3) 0.9343(4) 0.0753(15) Uani 1 1 d . . .
O4 O 0.1838(5) 0.0803(5) 0.4668(5) 0.122(2) Uani 1 1 d . . .
O5 O 0.1640(5) -0.0135(6) 0.3299(9) 0.222(6) Uani 1 1 d . . .
O6 O 0.1802(7) 0.1516(6) 0.3243(7) 0.177(4) Uani 1 1 d . . .
F1 F 0.3602(4) 0.0590(5) 0.3234(4) 0.138(2) Uani 1 1 d . . .
F2 F 0.3573(5) -0.0263(6) 0.4406(7) 0.202(4) Uani 1 1 d . . .
F3 F 0.3743(5) 0.1214(6) 0.4553(4) 0.153(3) Uani 1 1 d . . .
W W 0.263007(16) 0.146839(17) 1.000981(15) 0.03723(9) Uani 1 1 d . . .
S1 S 0.19935(16) 0.06704(18) 0.37719(18) 0.0810(6) Uani 1 1 d . . .
H1 H 0.259(3) -0.022(3) 0.748(3) 0.029(13) Uiso 1 1 d . . .

loop_
_atom_site_aniso_label
_atom_site_aniso_U_11
_atom_site_aniso_U_22
_atom_site_aniso_U_33
_atom_site_aniso_U_23
_atom_site_aniso_U_13
_atom_site_aniso_U_12
C1 0.069(5) 0.058(5) 0.050(4) -0.002(4) 0.005(4) -0.009(3)
C2 0.071(5) 0.052(4) 0.047(4) -0.005(3) 0.019(3) -0.023(3)
C3 0.059(4) 0.049(4) 0.039(3) -0.010(3) 0.018(3) -0.003(3)
C4 0.060(4) 0.048(4) 0.056(4) -0.003(3) 0.025(3) -0.004(3)
C5 0.064(5) 0.108(7) 0.091(6) 0.000(5) 0.040(4) -0.018(5)
C6 0.117(8) 0.110(8) 0.105(8) -0.038(7) 0.073(7) -0.047(7)
C11 0.058(4) 0.069(5) 0.067(5) -0.007(4) 0.015(3) -0.020(4)
C12 0.043(3) 0.045(4) 0.048(4) 0.005(3) 0.012(3) -0.002(3)
C13 0.046(4) 0.067(4) 0.049(4) 0.012(3) 0.015(3) -0.007(3)
C14 0.047(4) 0.060(4) 0.041(3) 0.006(3) 0.016(3) 0.007(3)
C15 0.071(5) 0.101(6) 0.049(4) -0.003(4) 0.033(4) 0.006(4)
C21 0.064(5) 0.072(5) 0.081(6) -0.014(4) 0.014(4) 0.022(4)
C22 0.048(4) 0.042(3) 0.055(4) 0.003(3) 0.016(3) 0.005(3)
C23 0.045(3) 0.054(4) 0.048(4) 0.001(3) 0.002(3) 0.003(3)
C24 0.045(3) 0.040(4) 0.036(3) 0.005(3) 0.005(3) -0.003(3)
C25 0.061(4) 0.066(5) 0.041(4) -0.007(3) 0.001(3) -0.001(3)
C31 0.112(6) 0.053(5) 0.048(4) 0.008(4) 0.026(4) 0.005(4)
C32 0.064(4) 0.038(4) 0.043(3) 0.014(3) 0.016(3) 0.003(3)
C33 0.071(5) 0.033(4) 0.063(5) 0.010(3) 0.016(4) 0.000(3)
C34 0.049(3) 0.039(3) 0.052(4) 0.003(3) 0.012(3) 0.002(3)
C35 0.090(5) 0.037(4) 0.062(5) -0.013(3) 0.016(4) 0.007(3)
B1 0.051(4) 0.040(4) 0.031(3) -0.001(3) 0.013(3) 0.002(3)
N1 0.058(3) 0.039(3) 0.045(3) -0.001(2) 0.017(3) 0.002(2)
N11 0.047(3) 0.040(3) 0.039(3) -0.003(2) 0.013(2) -0.001(2)
N12 0.043(3) 0.042(3) 0.033(3) 0.002(2) 0.009(2) 0.003(2)
N21 0.047(3) 0.036(3) 0.040(3) -0.005(2) 0.009(2) 0.000(2)
N22 0.047(3) 0.037(3) 0.031(2) -0.002(2) 0.012(2) -0.002(2)
N31 0.051(3) 0.044(3) 0.034(3) 0.000(2) 0.013(2) 0.004(2)
N32 0.046(3) 0.032(3) 0.036(3) -0.001(2) 0.006(2) 0.002(2)
O1 0.072(4) 0.103(5) 0.081(4) 0.031(3) -0.013(3) -0.003(3)
O2 0.130(5) 0.082(4) 0.062(3) -0.033(3) 0.045(3) -0.040(3)
O3 0.110(4) 0.037(3) 0.084(4) 0.001(3) 0.034(3) -0.001(3)
O4 0.116(5) 0.156(7) 0.115(5) 0.025(5) 0.070(4) 0.046(5)
O5 0.084(5) 0.183(8) 0.404(15) -0.206(10) 0.070(7) -0.054(5)
O6 0.217(10) 0.171(9) 0.150(8) 0.080(7) 0.061(7) 0.048(7)
F1 0.106(4) 0.234(7) 0.091(4) -0.055(4) 0.057(3) -0.048(4)
F2 0.113(5) 0.161(7) 0.355(13) 0.090(8) 0.099(6) 0.045(5)
F3 0.138(5) 0.244(8) 0.083(4) -0.044(5) 0.037(4) -0.091(5)
W 0.04558(15) 0.03520(13) 0.03194(13) -0.00228(12) 0.01142(9) -0.00319(11)
S1 0.0795(14) 0.0831(16) 0.0884(16) -0.0165(14) 0.0357(12) -0.0029(12)

loop_
_geom_bond_atom_site_label_1
_geom_bond_atom_site_label_2
_geom_bond_distance
_geom_bond_site_symmetry_2
_geom_bond_publ_flag
C1 O1 1.139(8) . ?
C1 W 1.996(8) . ?
C2 O2 1.148(7) . ?
C2 W 1.987(7) . ?
C3 O3 1.128(7) . ?
C3 W 2.013(7) . ?
C4 N1 1.127(7) . ?
C4 C5 1.456(9) . ?
C5 H5B 0.9600 . ?
C5 H5A 0.9600 . ?
C5 H5C 0.9600 . ?
C6 F2 1.244(12) . ?
C6 F3 1.314(10) . ?
C6 F1 1.319(10) . ?
C6 S1 1.818(11) . ?
C11 C12 1.492(8) . ?
C11 H11A 0.9600 . ?
C11 H11B 0.9600 . ?
C11 H11C 0.9600 . ?
C12 N11 1.344(7) . ?
C12 C13 1.389(8) . ?
C13 C14 1.350(9) . ?
C13 H13 0.9300 . ?
C14 N12 1.346(7) . ?
C14 C15 1.498(8) . ?
C15 H15A 0.9600 . ?
C15 H15B 0.9600 . ?
C15 H15C 0.9600 . ?
C21 C22 1.495(8) . ?
C21 H21A 0.9600 . ?
C21 H21B 0.9600 . ?
C21 H21C 0.9600 . ?
C22 N21 1.345(7) . ?
C22 C23 1.392(9) . ?
C23 C24 1.348(8) . ?
C23 H23 0.9300 . ?
C24 N22 1.343(7) . ?
C24 C25 1.502(8) . ?
C25 H25A 0.9600 . ?
C25 H25B 0.9600 . ?
C25 H25C 0.9600 . ?
C31 C32 1.473(9) . ?
C31 H31A 0.9600 . ?
C31 H31B 0.9600 . ?
C31 H31C 0.9600 . ?
C32 N31 1.350(7) . ?
C32 C33 1.397(9) . ?
C33 C34 1.364(8) . ?
C33 H33 0.9300 . ?
C34 N32 1.350(7) . ?
C34 C35 1.496(8) . ?
C35 H35A 0.9600 . ?
C35 H35B 0.9600 . ?
C35 H35C 0.9600 . ?
B1 N32 1.529(8) . ?
B1 N12 1.538(8) . ?
B1 N22 1.543(8) . ?
B1 H1 1.10(5) . ?
N1 W 2.157(5) . ?
N11 N12 1.383(6) . ?
N11 W 2.191(5) . ?
N21 N22 1.374(6) . ?
N21 W 2.220(5) . ?
N31 N32 1.375(6) . ?
N31 W 2.205(5) . ?
O4 S1 1.390(6) . ?
O5 S1 1.353(7) . ?
O6 S1 1.404(8) . ?
